data_2218127
loop_
_publ_author_name
'Akkurt, Mehmet'
'Karaca, Selvi'
'Jarrahpour, Ali Asghar'
'Zarei, Maaroof'
'B\"uy\"ukg\"ung\"or, Orhan'

_publ_section_title
;
 2-[1-(4-Ethoxyphenyl)-2-oxo-4-styrylazetidin-3-yl]isoindoline-1,3-dione
;
_journal_coeditor_code HB2715
_journal_issue 5
_journal_name_full 'Acta Crystallographica Section E'
_journal_page_first o924
_journal_paper_doi 10.1107/S1600536808011586
_journal_volume 64
_journal_year 2008
_chemical_formula_iupac 'C27 H22 N2 O4'
_chemical_formula_moiety 'C27 H22 N2 O4'
_chemical_formula_sum 'C27 H22 N2 O4'
_chemical_formula_weight 438.47
_chemical_name_systematic
;
2-[1-(4-Ethoxyphenyl)-2-oxo-4-styrylazetidin-3-yl]isoindoline-1,3-dione
;
_space_group_IT_number 15
_symmetry_cell_setting monoclinic
_symmetry_space_group_name_Hall '-C 2yc'
_symmetry_space_group_name_H-M 'C 1 2/c 1'
_atom_sites_solution_hydrogens geom
_atom_sites_solution_primary direct
_atom_sites_solution_secondary difmap
_cell_angle_alpha 90
_cell_angle_beta 140.454(3)
_cell_angle_gamma 90
_cell_formula_units_Z 8
_cell_length_a 33.7560(17)
_cell_length_b 7.0403(2)
_cell_length_c 31.0482(17)
_cell_measurement_reflns_used 19454
_cell_measurement_temperature 293(2)
_cell_measurement_theta_max 27.30
_cell_measurement_theta_min 1.28
_cell_volume 4698.0(5)
_computing_cell_refinement 'X-AREA (Stoe & Cie, 2002)'
_computing_data_collection 'X-AREA (Stoe & Cie, 2002)'
_computing_data_reduction 'X-RED32 (Stoe & Cie, 2002)'
_computing_molecular_graphics 'ORTEP-3 (Farrugia, 1997)'
_computing_publication_material 'WinGX (Farrugia, 1999)'
_computing_structure_refinement 'SHELXL97 (Sheldrick, 2008)'
_computing_structure_solution 'SIR97 (Altomare <i>et al.</i>,  1999)'
_diffrn_ambient_temperature 293(2)
_diffrn_detector_area_resol_mean 6.67
_diffrn_measured_fraction_theta_full 0.988
_diffrn_measured_fraction_theta_max 0.988
_diffrn_measurement_device '2-circle goniometer'
_diffrn_measurement_device_type 'Stoe IPDS-2'
_diffrn_measurement_method \w
_diffrn_radiation_monochromator 'plane graphite'
_diffrn_radiation_type 'Mo K\a'
_diffrn_radiation_wavelength 0.71073
_diffrn_reflns_av_R_equivalents 0.0521
_diffrn_reflns_av_sigmaI/netI 0.0375
_diffrn_reflns_limit_h_max 42
_diffrn_reflns_limit_h_min -42
_diffrn_reflns_limit_k_max 8
_diffrn_reflns_limit_k_min -8
_diffrn_reflns_limit_l_max 39
_diffrn_reflns_limit_l_min -39
_diffrn_reflns_number 22562
_diffrn_reflns_reduction_process
;
;
_diffrn_reflns_theta_full 26.76
_diffrn_reflns_theta_max 26.76
_diffrn_reflns_theta_min 1.35
_diffrn_standards_number 0
_exptl_absorpt_coefficient_mu 0.084
_exptl_absorpt_correction_type none
_exptl_crystal_colour colourless
_exptl_crystal_density_diffrn 1.240
_exptl_crystal_density_method 'Not Measured'
_exptl_crystal_description prism
_exptl_crystal_F_000 1840
_exptl_crystal_size_max 0.530
_exptl_crystal_size_mid 0.450
_exptl_crystal_size_min 0.140
_refine_diff_density_max 0.171
_refine_diff_density_min -0.107
_refine_ls_extinction_coef 0.0032(2)
_refine_ls_extinction_expression Fc*=kFc[1+0.001xFc^2^\l^3^/sin(2\q)]^-1/4^
_refine_ls_extinction_method 'SHELXL97 (Sheldrick, 2008)'
_refine_ls_goodness_of_fit_ref 0.965
_refine_ls_hydrogen_treatment constr
_refine_ls_matrix_type full
_refine_ls_number_parameters 299
_refine_ls_number_reflns 4934
_refine_ls_number_restraints 0
_refine_ls_restrained_S_all 0.965
_refine_ls_R_factor_all 0.0799
_refine_ls_R_factor_gt 0.0416
_refine_ls_shift/su_max 0.000
_refine_ls_shift/su_mean 0.000
_refine_ls_structure_factor_coef Fsqd
_refine_ls_weighting_details 'calc w=1/[\s^2^(Fo^2^)+(0.05P)^2^] where P=(Fo^2^+2Fc^2^)/3'
_refine_ls_weighting_scheme calc
_refine_ls_wR_factor_gt 0.0863
_refine_ls_wR_factor_ref 0.0991
_reflns_number_gt 3071
_reflns_number_total 4934
_reflns_threshold_expression I>2\s(I)
_cod_data_source_file hb2715.cif
_cod_data_source_block I
_cod_original_sg_symbol_H-M 'C 2/c'
_cod_database_code 2218127
_cod_database_fobs_code 2218127

loop_
_symmetry_equiv_pos_site_id
_symmetry_equiv_pos_as_xyz
1 x,y,z
2 -x,y,1/2-z
3 -x,-y,-z
4 x,-y,1/2+z
5 1/2+x,1/2+y,z
6 1/2-x,1/2+y,1/2-z
7 1/2-x,1/2-y,-z
8 1/2+x,1/2-y,1/2+z

loop_
_atom_site_aniso_label
_atom_site_aniso_U_11
_atom_site_aniso_U_22
_atom_site_aniso_U_33
_atom_site_aniso_U_12
_atom_site_aniso_U_13
_atom_site_aniso_U_23
O1 0.0929(9) 0.0524(6) 0.0847(9) 0.0128(6) 0.0686(8) 0.0056(6)
O2 0.0932(9) 0.0554(6) 0.0838(9) 0.0000(6) 0.0594(8) -0.0081(7)
O3 0.0824(9) 0.1325(11) 0.1212(12) 0.0437(8) 0.0853(10) 0.0642(9)
O4 0.0679(7) 0.0707(7) 0.0925(9) 0.0208(6) 0.0651(7) 0.0242(6)
N1 0.0501(7) 0.0471(6) 0.0569(8) 0.0026(5) 0.0380(7) 0.0046(6)
N2 0.0499(7) 0.0691(8) 0.0602(8) 0.0122(6) 0.0409(7) 0.0166(7)
C1 0.0574(9) 0.0528(8) 0.0646(10) 0.0019(7) 0.0487(9) 0.0029(8)
C2 0.0488(8) 0.0622(9) 0.0601(10) 0.0012(7) 0.0433(8) 0.0039(8)
C3 0.0620(10) 0.0890(11) 0.0675(12) -0.0043(9) 0.0515(10) -0.0026(10)
C4 0.0527(10) 0.1283(17) 0.0578(11) 0.0072(11) 0.0412(10) 0.0174(11)
C5 0.0597(11) 0.0968(14) 0.0827(15) 0.0211(10) 0.0551(12) 0.0319(11)
C6 0.0641(10) 0.0658(10) 0.0866(14) 0.0161(8) 0.0587(11) 0.0234(9)
C7 0.0491(8) 0.0547(8) 0.0671(10) 0.0053(7) 0.0451(9) 0.0103(7)
C8 0.0593(9) 0.0477(8) 0.0698(11) -0.0010(7) 0.0491(10) 0.0023(8)
C9 0.0488(8) 0.0616(9) 0.0589(10) -0.0025(7) 0.0355(8) 0.0039(8)
C10 0.0504(9) 0.0870(12) 0.0687(11) 0.0113(8) 0.0434(9) 0.0225(9)
C11 0.0522(8) 0.0608(8) 0.0548(9) 0.0044(7) 0.0383(8) 0.0025(7)
C12 0.0421(7) 0.0642(9) 0.0496(9) 0.0026(7) 0.0316(7) 0.0061(7)
C13 0.0462(8) 0.0729(9) 0.0568(9) 0.0006(7) 0.0389(8) 0.0050(8)
C14 0.0456(8) 0.0676(9) 0.0649(10) 0.0045(7) 0.0420(8) 0.0050(8)
C15 0.0477(8) 0.0627(9) 0.0574(10) 0.0050(7) 0.0389(8) 0.0057(7)
C16 0.0607(9) 0.0717(10) 0.0670(11) 0.0111(8) 0.0513(9) 0.0141(8)
C17 0.0562(9) 0.0744(10) 0.0639(10) 0.0152(8) 0.0470(9) 0.0130(8)
C18 0.0659(10) 0.0775(11) 0.0890(13) 0.0206(9) 0.0614(11) 0.0174(10)
C19 0.0763(12) 0.0824(11) 0.0857(13) 0.0266(9) 0.0637(12) 0.0206(10)
C20 0.0555(9) 0.0539(8) 0.0560(9) 0.0039(7) 0.0420(8) 0.0030(7)
C21 0.0574(9) 0.0721(10) 0.0643(11) -0.0014(8) 0.0449(9) -0.0129(8)
C22 0.0579(9) 0.0755(10) 0.0638(10) -0.0002(8) 0.0471(9) -0.0060(8)
C23 0.0762(13) 0.0912(13) 0.1146(17) -0.0156(10) 0.0739(14) -0.0352(12)
C24 0.0876(15) 0.1084(16) 0.124(2) -0.0347(13) 0.0802(16) -0.0474(14)
C25 0.0647(11) 0.1170(16) 0.0931(15) -0.0159(12) 0.0606(12) -0.0111(13)
C26 0.0662(11) 0.1067(14) 0.0831(13) 0.0048(11) 0.0606(11) 0.0017(12)
C27 0.0659(11) 0.0863(11) 0.0715(11) 0.0024(9) 0.0545(10) -0.0063(9)

loop_
_atom_site_type_symbol
_atom_site_label
_atom_site_fract_x
_atom_site_fract_y
_atom_site_fract_z
_atom_site_U_iso_or_equiv
_atom_site_thermal_displace_type
_atom_site_calc_flag
_atom_site_refinement_flags
_atom_site_occupancy
O O1 0.52753(6) 0.55052(15) 0.57556(7) 0.0765(5) Uani . . 1.000
O O2 0.54065(6) 1.14698(16) 0.64241(7) 0.0887(5) Uani . . 1.000
O O3 0.67821(7) 0.6142(2) 0.70712(8) 0.1034(6) Uani . . 1.000
O O4 0.74347(5) -0.13874(15) 0.89253(6) 0.0729(4) Uani . . 1.000
N N1 0.54930(5) 0.83949(16) 0.62525(6) 0.0555(4) Uani . . 1.000
N N2 0.64313(6) 0.53412(18) 0.74672(7) 0.0617(4) Uani . . 1.000
C C1 0.51510(7) 0.7165(2) 0.57070(8) 0.0562(5) Uani . . 1.000
C C2 0.46331(7) 0.8305(2) 0.50943(8) 0.0554(5) Uani . . 1.000
C C3 0.41750(8) 0.7826(3) 0.44180(9) 0.0708(6) Uani . . 1.000
C C4 0.37641(8) 0.9267(3) 0.39554(10) 0.0814(8) Uani . . 1.000
C C5 0.38151(9) 1.1085(3) 0.41602(11) 0.0795(8) Uani . . 1.000
C C6 0.42714(8) 1.1549(2) 0.48327(10) 0.0714(7) Uani . . 1.000
C C7 0.46791(7) 1.0133(2) 0.52986(8) 0.0566(5) Uani . . 1.000
C C8 0.52172(7) 1.0197(2) 0.60414(9) 0.0598(5) Uani . . 1.000
C C9 0.60433(7) 0.7905(2) 0.69508(8) 0.0641(5) Uani . . 1.000
C C10 0.64799(8) 0.6362(3) 0.71402(9) 0.0719(6) Uani . . 1.000
C C11 0.59771(7) 0.6599(2) 0.72999(8) 0.0597(5) Uani . . 1.000
C C12 0.67075(7) 0.3647(2) 0.78458(8) 0.0567(5) Uani . . 1.000
C C13 0.71296(7) 0.2662(2) 0.79469(8) 0.0597(5) Uani . . 1.000
C C14 0.73897(7) 0.0980(2) 0.83145(8) 0.0601(5) Uani . . 1.000
C C15 0.72250(7) 0.0284(2) 0.85749(8) 0.0580(5) Uani . . 1.000
C C16 0.68038(7) 0.1281(2) 0.84731(9) 0.0639(6) Uani . . 1.000
C C17 0.65484(7) 0.2938(2) 0.81140(8) 0.0640(6) Uani . . 1.000
C C18 0.79389(8) -0.2335(3) 0.91444(10) 0.0753(7) Uani . . 1.000
C C19 0.81168(9) -0.3978(3) 0.95687(10) 0.0799(7) Uani . . 1.000
C C20 0.53523(7) 0.5771(2) 0.68565(8) 0.0564(5) Uani . . 1.000
C C21 0.49520(7) 0.6482(2) 0.67920(9) 0.0672(6) Uani . . 1.000
C C22 0.43110(8) 0.5844(2) 0.63340(9) 0.0655(6) Uani . . 1.000
C C23 0.40642(9) 0.4242(3) 0.59366(12) 0.0936(8) Uani . . 1.000
C C24 0.34510(11) 0.3722(3) 0.54989(13) 0.1084(10) Uani . . 1.000
C C25 0.30869(9) 0.4779(3) 0.54607(12) 0.0919(8) Uani . . 1.000
C C26 0.33206(9) 0.6339(3) 0.58488(10) 0.0815(7) Uani . . 1.000
C C27 0.39250(8) 0.6879(3) 0.62798(9) 0.0726(6) Uani . . 1.000
H H3 0.41420 0.66050 0.42780 0.0850 Uiso calc R 1.000
H H4 0.34460 0.89950 0.34950 0.0980 Uiso calc R 1.000
H H5 0.35350 1.20120 0.38360 0.0950 Uiso calc R 1.000
H H6 0.43060 1.27740 0.49710 0.0860 Uiso calc R 1.000
H H9 0.62800 0.90510 0.72220 0.0770 Uiso calc R 1.000
H H11 0.61500 0.71940 0.77040 0.0720 Uiso calc R 1.000
H H13 0.72390 0.31270 0.77680 0.0720 Uiso calc R 1.000
H H14 0.76750 0.03250 0.83850 0.0720 Uiso calc R 1.000
H H16 0.66940 0.08180 0.86510 0.0770 Uiso calc R 1.000
H H17 0.62660 0.35940 0.80490 0.0770 Uiso calc R 1.000
H H18A 0.82890 -0.14760 0.94060 0.0900 Uiso calc R 1.000
H H18B 0.78150 -0.27720 0.87570 0.0900 Uiso calc R 1.000
H H19A 0.77670 -0.48160 0.93060 0.0960 Uiso calc R 1.000
H H19B 0.82430 -0.35290 0.99530 0.0960 Uiso calc R 1.000
H H19C 0.84560 -0.46500 0.97210 0.0960 Uiso calc R 1.000
H H20 0.52400 0.46840 0.66110 0.0680 Uiso calc R 1.000
H H21 0.50880 0.75120 0.70680 0.0810 Uiso calc R 1.000
H H23 0.43100 0.35050 0.59620 0.1120 Uiso calc R 1.000
H H24 0.32880 0.26450 0.52300 0.1300 Uiso calc R 1.000
H H25 0.26760 0.44230 0.51660 0.1100 Uiso calc R 1.000
H H26 0.30720 0.70510 0.58250 0.0980 Uiso calc R 1.000
H H27 0.40790 0.79670 0.65410 0.0870 Uiso calc R 1.000

loop_
_atom_type_symbol
_atom_type_description
_atom_type_scat_dispersion_real
_atom_type_scat_dispersion_imag
_atom_type_scat_source
O O 0.0106 0.0060 'International Tables Vol C Tables 4.2.6.8 and 6.1.1.4'
N N 0.0061 0.0033 'International Tables Vol C Tables 4.2.6.8 and 6.1.1.4'
H H 0.0000 0.0000 'International Tables Vol C Tables 4.2.6.8 and 6.1.1.4'
C C 0.0033 0.0016 'International Tables Vol C Tables 4.2.6.8 and 6.1.1.4'

loop_
_geom_angle_atom_site_label_1
_geom_angle_atom_site_label_2
_geom_angle_atom_site_label_3
_geom_angle
_geom_angle_publ_flag
C15 O4 C18 118.5(2) no
C1 N1 C8 111.45(13) no
C1 N1 C9 125.59(13) no
C8 N1 C9 122.91(13) no
C10 N2 C11 96.40(17) no
C10 N2 C12 133.7(3) no
C11 N2 C12 129.9(2) no
O1 C1 N1 124.49(15) no
O1 C1 C2 129.48(15) no
N1 C1 C2 106.03(13) no
C1 C2 C3 130.54(16) no
C1 C2 C7 108.06(14) no
C3 C2 C7 121.35(16) no
C2 C3 C4 116.54(19) no
C3 C4 C5 121.93(19) no
C4 C5 C6 121.16(19) no
C5 C6 C7 117.70(16) no
C2 C7 C6 121.31(15) no
C2 C7 C8 108.22(14) no
C6 C7 C8 130.44(15) no
O2 C8 N1 123.78(16) no
O2 C8 C7 130.10(16) no
N1 C8 C7 106.12(13) no
N1 C9 C10 119.36(17) no
N1 C9 C11 118.6(2) no
C10 C9 C11 85.79(16) no
O3 C10 N2 132.5(2) no
O3 C10 C9 135.9(2) no
N2 C10 C9 91.6(2) no
N2 C11 C9 86.09(19) no
N2 C11 C20 115.99(14) no
C9 C11 C20 116.63(14) no
N2 C12 C13 121.1(2) no
N2 C12 C17 119.5(2) no
C13 C12 C17 119.40(16) no
C12 C13 C14 120.1(2) no
C13 C14 C15 120.0(2) no
O4 C15 C14 125.2(2) no
O4 C15 C16 115.3(2) no
C14 C15 C16 119.57(16) no
C15 C16 C17 120.6(3) no
C12 C17 C16 120.3(3) no
O4 C18 C19 107.8(3) no
C11 C20 C21 123.68(16) no
C20 C21 C22 127.56(17) no
C21 C22 C23 122.6(3) no
C21 C22 C27 120.12(16) no
C23 C22 C27 117.3(3) no
C22 C23 C24 120.5(3) no
C23 C24 C25 120.4(2) no
C24 C25 C26 120.1(3) no
C25 C26 C27 120.2(3) no
C22 C27 C26 121.6(2) no
C2 C3 H3 122.00 no
C4 C3 H3 122.00 no
C3 C4 H4 119.00 no
C5 C4 H4 119.00 no
C4 C5 H5 119.00 no
C6 C5 H5 119.00 no
C5 C6 H6 121.00 no
C7 C6 H6 121.00 no
N1 C9 H9 110.00 no
C10 C9 H9 110.00 no
C11 C9 H9 110.00 no
N2 C11 H11 112.00 no
C9 C11 H11 112.00 no
C20 C11 H11 112.00 no
C12 C13 H13 120.00 no
C14 C13 H13 120.00 no
C13 C14 H14 120.00 no
C15 C14 H14 120.00 no
C15 C16 H16 120.00 no
C17 C16 H16 120.00 no
C12 C17 H17 120.00 no
C16 C17 H17 120.00 no
O4 C18 H18A 110.00 no
O4 C18 H18B 110.00 no
C19 C18 H18A 110.00 no
C19 C18 H18B 110.00 no
H18A C18 H18B 109.00 no
C18 C19 H19A 109.00 no
C18 C19 H19B 110.00 no
C18 C19 H19C 109.00 no
H19A C19 H19B 110.00 no
H19A C19 H19C 109.00 no
H19B C19 H19C 109.00 no
C11 C20 H20 118.00 no
C21 C20 H20 118.00 no
C20 C21 H21 116.00 no
C22 C21 H21 116.00 no
C22 C23 H23 120.00 no
C24 C23 H23 120.00 no
C23 C24 H24 120.00 no
C25 C24 H24 120.00 no
C24 C25 H25 120.00 no
C26 C25 H25 120.00 no
C25 C26 H26 120.00 no
C27 C26 H26 120.00 no
C22 C27 H27 119.00 no
C26 C27 H27 119.00 no

loop_
_geom_bond_atom_site_label_1
_geom_bond_atom_site_label_2
_geom_bond_distance
_geom_bond_publ_flag
O1 C1 1.211(2) no
O2 C8 1.205(2) no
O3 C10 1.203(5) no
O4 C15 1.3717(18) no
O4 C18 1.421(4) no
N1 C1 1.3913(19) no
N1 C8 1.402(2) no
N1 C9 1.435(2) no
N2 C10 1.353(3) no
N2 C11 1.475(3) no
N2 C12 1.408(2) no
C1 C2 1.480(2) no
C2 C3 1.381(2) no
C2 C7 1.390(2) no
C3 C4 1.394(3) no
C4 C5 1.380(3) no
C5 C6 1.371(3) no
C6 C7 1.382(2) no
C7 C8 1.470(2) no
C9 C10 1.537(4) no
C9 C11 1.563(3) no
C11 C20 1.485(3) no
C12 C13 1.386(4) no
C12 C17 1.386(4) no
C13 C14 1.389(2) no
C14 C15 1.377(4) no
C15 C16 1.386(4) no
C16 C17 1.366(2) no
C18 C19 1.488(3) no
C20 C21 1.304(4) no
C21 C22 1.470(4) no
C22 C23 1.380(3) no
C22 C27 1.385(4) no
C23 C24 1.388(5) no
C24 C25 1.362(6) no
C25 C26 1.347(3) no
C26 C27 1.374(4) no
C3 H3 0.9300 no
C4 H4 0.9300 no
C5 H5 0.9300 no
C6 H6 0.9300 no
C9 H9 0.9800 no
C11 H11 0.9800 no
C13 H13 0.9300 no
C14 H14 0.9300 no
C16 H16 0.9300 no
C17 H17 0.9300 no
C18 H18A 0.9700 no
C18 H18B 0.9700 no
C19 H19A 0.9600 no
C19 H19B 0.9600 no
C19 H19C 0.9600 no
C20 H20 0.9300 no
C21 H21 0.9300 no
C23 H23 0.9300 no
C24 H24 0.9300 no
C25 H25 0.9300 no
C26 H26 0.9300 no
C27 H27 0.9300 no

loop_
_geom_hbond_atom_site_label_D
_geom_hbond_atom_site_label_H
_geom_hbond_atom_site_label_A
_geom_hbond_site_symmetry_A
_geom_hbond_distance_DH
_geom_hbond_distance_HA
_geom_hbond_distance_DA
_geom_hbond_angle_DHA
_geom_hbond_publ_flag
C3 H3 O1 3_666 0.93 2.53 3.283(3) 138 yes
C5 H5 O3 3_676 0.93 2.47 3.257(3) 142 yes
C13 H13 O3 . 0.93 2.53 3.139(2) 123 yes
C20 H20 O2 1_545 0.93 2.51 3.374(2) 156 yes
C9 H9 C~g~1 1_565 0.98 2.84 3.7938(16) 166 yes
C19 H19C C~g~2 8_555 0.96 2.82 3.633(4) 143 yes

loop_
_geom_torsion_atom_site_label_1
_geom_torsion_atom_site_label_2
_geom_torsion_atom_site_label_3
_geom_torsion_atom_site_label_4
_geom_torsion
_geom_torsion_publ_flag
C18 O4 C15 C16 -170.02(15) no
C18 O4 C15 C14 11.6(2) no
C15 O4 C18 C19 174.18(14) no
C9 N1 C1 C2 -179.5(2) no
C9 N1 C1 O1 0.5(5) no
C1 N1 C9 C10 30.8(4) no
C8 N1 C9 C10 -152.3(2) no
C8 N1 C1 C2 3.2(3) no
C1 N1 C8 O2 175.4(3) no
C9 N1 C8 O2 -1.9(5) no
C1 N1 C8 C7 -3.8(3) no
C9 N1 C8 C7 178.9(2) no
C8 N1 C1 O1 -176.8(3) no
C8 N1 C9 C11 105.6(2) no
C1 N1 C9 C11 -71.3(3) no
C10 N2 C12 C17 -179.02(18) no
C11 N2 C12 C17 0.9(3) no
C12 N2 C11 C9 176.79(16) no
C10 N2 C12 C13 0.1(3) no
C11 N2 C12 C13 -179.98(15) no
C12 N2 C10 O3 -0.4(4) no
C12 N2 C11 C20 -65.4(2) no
C10 N2 C11 C20 114.56(19) no
C10 N2 C11 C9 -3.25(13) no
C11 N2 C10 O3 179.7(2) no
C11 N2 C10 C9 3.30(14) no
C12 N2 C10 C9 -176.74(17) no
N1 C1 C2 C7 -1.4(3) no
N1 C1 C2 C3 176.2(3) no
O1 C1 C2 C7 178.6(3) no
O1 C1 C2 C3 -3.8(6) no
C3 C2 C7 C6 -0.6(5) no
C1 C2 C3 C4 -177.3(3) no
C7 C2 C3 C4 -0.1(5) no
C3 C2 C7 C8 -178.7(3) no
C1 C2 C7 C8 -0.9(3) no
C1 C2 C7 C6 177.2(3) no
C2 C3 C4 C5 0.7(5) no
C3 C4 C5 C6 -0.7(6) no
C4 C5 C6 C7 0.1(5) no
C5 C6 C7 C8 178.3(3) no
C5 C6 C7 C2 0.6(5) no
C6 C7 C8 N1 -175.1(3) no
C2 C7 C8 N1 2.8(3) no
C6 C7 C8 O2 5.8(6) no
C2 C7 C8 O2 -176.3(3) no
C10 C9 C11 C20 -114.35(19) no
N1 C9 C10 O3 60.1(3) no
N1 C9 C11 C20 7.0(3) no
C11 C9 C10 O3 -179.3(2) no
N1 C9 C11 N2 124.16(17) no
C10 C9 C11 N2 2.85(12) no
N1 C9 C10 N2 -123.7(2) no
C11 C9 C10 N2 -3.10(13) no
C9 C11 C20 C21 -98.1(3) no
N2 C11 C20 C21 162.74(18) no
C13 C12 C17 C16 -0.2(2) no
N2 C12 C13 C14 -179.13(15) no
N2 C12 C17 C16 178.93(15) no
C17 C12 C13 C14 0.0(2) no
C12 C13 C14 C15 0.4(2) no
C13 C14 C15 C16 -0.6(2) no
C13 C14 C15 O4 177.73(15) no
C14 C15 C16 C17 0.4(3) no
O4 C15 C16 C17 -178.09(15) no
C15 C16 C17 C12 0.0(3) no
C11 C20 C21 C22 175.49(18) no
C20 C21 C22 C23 5.4(3) no
C20 C21 C22 C27 -173.5(2) no
C21 C22 C23 C24 -178.4(2) no
C27 C22 C23 C24 0.6(4) no
C21 C22 C27 C26 179.0(2) no
C23 C22 C27 C26 0.0(3) no
C22 C23 C24 C25 -0.6(4) no
C23 C24 C25 C26 0.0(4) no
C24 C25 C26 C27 0.6(4) no
C25 C26 C27 C22 -0.6(4) no
